data_3000485
loop_
_publ_author_name
'Aidar T. Gubaidullin'

_journal_name_full 'To be published in Russian Chemical Bulletin'
_chemical_formula_sum 'C21 H22 Br N5 O2'
_chemical_name_systematic
;
3?-oxo-1,3,3?,4?-tetrahydro-1?H-spiro[imidazo[1,2-a]
quinoline-2,2?-quinoxalin]-10-ium bromide
;
_space_group_name_Hall '-P 1'
_space_group_name_H-M_alt 'P -1'
_cell_angle_alpha 90.952(3)
_cell_angle_beta 100.320(2)
_cell_angle_gamma 97.127(3)
_cell_length_a 9.1857(7)
_cell_length_b 9.7780(8)
_cell_length_c 11.8397(9)
_cell_measurement_temperature 111(2)
_cell_volume 1037.31(14)
_diffrn_ambient_temperature 111(2)
_diffrn_radiation_type MoK\a
_diffrn_radiation_wavelength 0.71073
_refine_ls_goodness_of_fit_ref 1.086
_refine_ls_R_factor_all 0.0273
_refine_ls_R_factor_gt 0.0245
_refine_ls_wR_factor_gt 0.0645
_refine_ls_wR_factor_ref 0.0658
_cod_database_code 3000485
_cod_hold_until_date 2024-07-21

loop_
_atom_site_label
_atom_site_fract_x
_atom_site_fract_y
_atom_site_fract_z
? ? ? ?
